data_7202677
loop_
_publ_author_name
'Akutsu-Sato, Akane'
'Akutsu, Hiroki'
'Yamada, J.'
'Nakatsuji, S.'
'Turner, Scott S.'
'Day, Peter'

_publ_section_title
;
 Suppression of superconductivity in a molecular charge transfer salt
 by changing guest molecule:
 \b''-(BEDT-TTF)~4~[(H~3~O)Fe(C~2~O~4~)~3~](C~6~H~5~CN)x(C~5~H~5~N)~1-x~
;
_journal_coden_ASTM JMACEP
_journal_issue 24
_journal_name_full 'Journal of Materials Chemistry'
_journal_page_first 2497
_journal_page_last 2499
_journal_paper_doi 10.1039/b618832j
_journal_volume 17
_journal_year 2007
_chemical_formula_moiety (C10H8S8)4(H3O)Fe(C2O4)3(C7H5N)0.3363(C5H5N)0.6637
_chemical_formula_sum 'C51.67 H40 Fe N O13 S32'
_chemical_formula_weight 1964.69
_space_group_IT_number 15
_symmetry_cell_setting monoclinic
_symmetry_Int_Tables_number 15
_symmetry_space_group_name_Hall '-C 2yc'
_symmetry_space_group_name_H-M 'C 1 2/c 1'
_cell_angle_alpha 90.0000
_cell_angle_beta 92.6379(4)
_cell_angle_gamma 90.0000
_cell_formula_units_Z 4
_cell_length_a 10.3012(3)
_cell_length_b 20.0800(11)
_cell_length_c 35.2191(8)
_cell_measurement_reflns_used 0
_cell_measurement_temperature 296.1
_cell_measurement_theta_max 0
_cell_measurement_theta_min 0
_cell_volume 7277.3(5)
_computing_cell_refinement DTREK
_computing_data_collection DTREK
_computing_data_reduction CrystalStructure
_computing_publication_material 'CrystalStructure 3.8'
_computing_structure_refinement CRYSTALS
_computing_structure_solution 'Isomorphous replacement method'
_diffrn_measured_fraction_theta_full 0.965
_diffrn_measured_fraction_theta_max 0.965
_diffrn_measurement_device_type 'Rigaku Quantum CCD'
_diffrn_measurement_method PHIOMEGA
_diffrn_radiation_type 'Mo K\a'
_diffrn_radiation_wavelength 0.71069
_diffrn_reflns_av_R_equivalents 0.113
_diffrn_reflns_limit_h_max 13
_diffrn_reflns_limit_h_min -13
_diffrn_reflns_limit_k_max 26
_diffrn_reflns_limit_k_min -22
_diffrn_reflns_limit_l_max 44
_diffrn_reflns_limit_l_min -45
_diffrn_reflns_number 30994
_diffrn_reflns_theta_full 27.57
_diffrn_reflns_theta_max 27.57
_exptl_absorpt_coefficient_mu 1.185
_exptl_absorpt_correction_T_max 1.0675
_exptl_absorpt_correction_T_min 0.6397
_exptl_absorpt_correction_type empirical
_exptl_absorpt_process_details
;
HIGASHI, T. (1995). Abscor - Empirical Absorption Correction,
Rigaku Corporation, Tokyo, Japan.
;
_exptl_crystal_colour black
_exptl_crystal_density_diffrn 1.793
_exptl_crystal_density_method 'not measured'
_exptl_crystal_description plate
_exptl_crystal_F_000 3996.08
_exptl_crystal_size_max 0.35
_exptl_crystal_size_mid 0.25
_exptl_crystal_size_min 0.08
_refine_diff_density_max 0.67
_refine_diff_density_min -0.88
_refine_ls_extinction_method none
_refine_ls_goodness_of_fit_ref 1.122
_refine_ls_hydrogen_treatment constr
_refine_ls_number_parameters 468
_refine_ls_number_reflns 3643
_refine_ls_R_factor_gt 0.0726
_refine_ls_shift/su_max 0.0000
_refine_ls_structure_factor_coef F
_refine_ls_weighting_details
;
Chebychev polynomial with 4 parameters (Carruthers & Watkin, 1979)
23.2981 -4.9562 15.7166 7.9171
;
_refine_ls_weighting_scheme calc
_refine_ls_wR_factor_ref 0.0612
_reflns_number_gt 3643
_reflns_number_total 8127
_reflns_threshold_expression F^2^>2.0\s(F^2^)
_cod_data_source_file b618832j.txt
_cod_data_source_block '_AK#70'
_cod_original_formula_sum 'C51.67 H40 Fe N O13 S32 '
_cod_database_code 7202677

loop_
_symmetry_equiv_pos_site_id
_symmetry_equiv_pos_as_xyz
1 +X,+Y,+Z
2 -X,+Y,1/2-Z
3 -X,-Y,-Z
4 +X,-Y,1/2+Z
5 1/2+X,1/2+Y,+Z
6 1/2-X,1/2+Y,1/2-Z
7 1/2-X,1/2-Y,-Z
8 1/2+X,1/2-Y,1/2+Z

loop_
_atom_site_label
_atom_site_type_symbol
_atom_site_fract_x
_atom_site_fract_y
_atom_site_fract_z
_atom_site_U_iso_or_equiv
_atom_site_adp_type
_atom_site_occupancy
_atom_site_symmetry_multiplicity
_atom_site_calc_flag
_atom_site_refinement_flags
_atom_site_disorder_assembly
_atom_site_disorder_group
Fe(1) Fe 0.0000 0.41629(7) 0.2500 0.0381(3) Uani 1.00 2 d S . .
S(2) S 0.47348(16) 0.58876(10) -0.01865(5) 0.0424(4) Uani 1.00 1 d . . .
S(3) S 0.11535(16) 0.54372(9) 0.03781(5) 0.0402(4) Uani 1.00 1 d . . .
S(4) S 0.34988(16) 0.61857(10) 0.06141(5) 0.0430(5) Uani 1.00 1 d . . .
S(5) S 0.24125(16) 0.51234(9) -0.04314(5) 0.0405(4) Uani 1.00 1 d . . .
S(6) S 0.07733(16) 0.71432(10) -0.00859(5) 0.0417(4) Uani 1.00 1 d . . .
S(7) S -0.04157(17) 0.74601(10) 0.07344(5) 0.0427(4) Uani 1.00 1 d . . .
S(8) S -0.08489(17) 0.61061(10) -0.10865(5) 0.0467(5) Uani 1.00 1 d . . .
S(9) S -0.16272(16) 0.64326(9) -0.03123(5) 0.0401(4) Uani 1.00 1 d . . .
S(10) S -0.27945(16) 0.67398(9) 0.04962(5) 0.0404(4) Uani 1.00 1 d . . .
S(11) S -0.40892(19) 0.69408(10) 0.12171(6) 0.0535(5) Uani 1.00 1 d . . .
S(12) S 0.33074(17) 0.48233(11) -0.11988(5) 0.0510(5) Uani 1.00 1 d . . .
S(13) S 0.60892(19) 0.57058(12) -0.08915(6) 0.0598(6) Uani 1.00 1 d . . .
S(14) S -0.02239(17) 0.57237(9) 0.10778(5) 0.0463(5) Uani 1.00 1 d . . .
S(15) S 0.2539(2) 0.65789(11) 0.13632(5) 0.0545(6) Uani 1.00 1 d . . .
S(16) S -0.1211(2) 0.77653(12) 0.15022(5) 0.0600(6) Uani 1.00 1 d . . .
S(17) S 0.20544(17) 0.69338(10) -0.08027(5) 0.0481(5) Uani 1.00 1 d . . .
O(1) O -0.3247(5) 0.4982(3) 0.28688(15) 0.0671(18) Uani 1.00 1 d . . .
O(2) O -0.2769(5) 0.5462(2) 0.21514(15) 0.0622(17) Uani 1.00 1 d . . .
O(3) O -0.1531(4) 0.4315(2) 0.28237(13) 0.0471(14) Uani 1.00 1 d . . .
O(4) O -0.1026(4) 0.4805(2) 0.21654(12) 0.0452(13) Uani 1.00 1 d . . .
O(5) O 0.0733(5) 0.3405(2) 0.28087(14) 0.0501(15) Uani 1.00 1 d . . .
O(6) O 0.0879(6) 0.2286(3) 0.28138(18) 0.072(2) Uani 1.00 1 d . . .
O(7) O -0.5000 0.5971(4) 0.2500 0.091(3) Uani 1.00 2 d S . .
N(1) N 0.5000 0.1192(18) 0.2500 0.082(13) Uiso 0.34(2) 2 d SP . .
N(2) N 0.5000 0.2419(15) 0.2500 0.132(6) Uiso 0.66(2) 2 d SP . .
C(1) C 0.0699(6) 0.6056(3) -0.1293(2) 0.046(2) Uani 1.00 1 d . . .
C(2) C 0.1484(7) 0.6698(3) -0.1278(2) 0.049(2) Uani 1.00 1 d . . .
C(3) C -0.0444(5) 0.6479(3) -0.06521(18) 0.0316(17) Uani 1.00 1 d . . .
C(4) C 0.0668(6) 0.6800(3) -0.05447(17) 0.0332(17) Uani 1.00 1 d . . .
C(5) C -0.0759(5) 0.6883(3) 0.00369(17) 0.0318(16) Uani 1.00 1 d . . .
C(6) C -0.1255(6) 0.7019(3) 0.03788(18) 0.0359(17) Uani 1.00 1 d . . .
C(7) C -0.2737(6) 0.7088(3) 0.09493(18) 0.0367(18) Uani 1.00 1 d . . .
C(8) C -0.1629(6) 0.7411(3) 0.10616(18) 0.0340(17) Uani 1.00 1 d . . .
C(9) C -0.3322(8) 0.6956(4) 0.1678(2) 0.067(2) Uani 1.00 1 d . . .
C(10) C -0.2643(9) 0.7612(5) 0.1763(2) 0.082(3) Uani 1.00 1 d . . .
C(11) C 0.4732(10) 0.4988(8) -0.1429(2) 0.148(5) Uani 1.00 1 d . . .
C(12) C 0.5572(10) 0.5481(5) -0.1358(2) 0.093(3) Uani 1.00 1 d . . .
C(13) C 0.3653(6) 0.5193(3) -0.07541(18) 0.0366(18) Uani 1.00 1 d . . .
C(14) C 0.4713(6) 0.5544(3) -0.06412(18) 0.0374(18) Uani 1.00 1 d . . .
C(15) C 0.3199(6) 0.5605(3) -0.00799(17) 0.0337(17) Uani 1.00 1 d . . .
C(16) C 0.2672(5) 0.5731(3) 0.02610(17) 0.0326(17) Uani 1.00 1 d . . .
C(17) C 0.1138(6) 0.5835(3) 0.08165(18) 0.0341(16) Uani 1.00 1 d . . .
C(18) C 0.2237(6) 0.6176(3) 0.09282(17) 0.0367(18) Uani 1.00 1 d . . .
C(19) C 0.0505(12) 0.5742(7) 0.1540(2) 0.141(5) Uani 1.00 1 d . . .
C(20) C 0.1448(9) 0.6177(6) 0.1663(2) 0.095(3) Uani 1.00 1 d . . .
C(21) C -0.2324(7) 0.4763(3) 0.2705(2) 0.044(2) Uani 1.00 1 d . . .
C(22) C -0.2031(7) 0.5043(3) 0.23060(19) 0.045(2) Uani 1.00 1 d . . .
C(23) C 0.0467(7) 0.2820(3) 0.2682(2) 0.050(2) Uani 1.00 1 d . . .
C(24) C 0.500000(10) 0.3714(16) 0.250000(10) 0.158(12) Uani 1.00 2 d S . .
C(25) C 0.5858(15) 0.3362(12) 0.2322(5) 0.156(8) Uani 1.00 1 d . . .
C(26) C 0.5942(12) 0.2687(10) 0.2299(3) 0.153(7) Uani 1.00 1 d . . .
C(27) C 0.5000 0.236(2) 0.2500 0.132(6) Uiso 0.34(2) 2 d SP . .
C(28) C 0.5000 0.184(2) 0.2500 0.072(13) Uiso 0.34(2) 2 d SP . .
H(1) H 0.1196 0.5726 -0.1159 0.055 Uiso 1.00 1 c R . .
H(2) H 0.0575 0.5926 -0.1552 0.055 Uiso 1.00 1 c R . .
H(3) H 0.0936 0.7042 -0.1379 0.059 Uiso 1.00 1 c R . .
H(4) H 0.2220 0.6653 -0.1429 0.059 Uiso 1.00 1 c R . .
H(5) H -0.3960 0.6878 0.1860 0.081 Uiso 1.00 1 c R . .
H(6) H -0.2690 0.6611 0.1694 0.081 Uiso 1.00 1 c R . .
H(7) H -0.2394 0.7622 0.2026 0.099 Uiso 1.00 1 c R . .
H(8) H -0.3251 0.7959 0.1707 0.099 Uiso 1.00 1 c R . .
H(9) H 0.5231 0.4591 -0.1404 0.179 Uiso 1.00 1 c R . .
H(10) H 0.4454 0.5048 -0.1688 0.179 Uiso 1.00 1 c R . .
H(11) H 0.5191 0.5870 -0.1470 0.113 Uiso 1.00 1 c R . .
H(12) H 0.6337 0.5370 -0.1485 0.113 Uiso 1.00 1 c R . .
H(13) H -0.0191 0.5800 0.1704 0.169 Uiso 1.00 1 c R . .
H(14) H 0.0875 0.5313 0.1578 0.169 Uiso 1.00 1 c R . .
H(15) H 0.1978 0.5944 0.1847 0.115 Uiso 1.00 1 c R . .
H(16) H 0.1002 0.6527 0.1784 0.115 Uiso 1.00 1 c R . .
H(17) H 0.5000 0.4188 0.2500 0.188 Uiso 1.00 2 c R . .
H(18) H 0.6507 0.3610 0.2201 0.186 Uiso 1.00 1 c R . .
H(19) H 0.6553 0.2447 0.2158 0.183 Uiso 1.00 1 c R . .

loop_
_atom_site_aniso_label
_atom_site_aniso_U_11
_atom_site_aniso_U_22
_atom_site_aniso_U_33
_atom_site_aniso_U_12
_atom_site_aniso_U_13
_atom_site_aniso_U_23
Fe(1) 0.0437(8) 0.0421(8) 0.0288(6) 0.0000 0.0045(5) 0.0000
S(2) 0.0367(8) 0.0578(11) 0.0331(8) -0.0132(8) 0.0053(7) -0.0079(8)
S(3) 0.0355(9) 0.0470(10) 0.0384(9) -0.0107(8) 0.0045(7) -0.0050(7)
S(4) 0.0379(9) 0.0591(12) 0.0325(8) -0.0149(8) 0.0067(7) -0.0051(7)
S(5) 0.0351(8) 0.0498(11) 0.0369(9) -0.0117(8) 0.0057(7) -0.0065(7)
S(6) 0.0341(9) 0.0551(11) 0.0361(8) -0.0095(8) 0.0044(7) -0.0050(8)
S(7) 0.0371(8) 0.0563(12) 0.0350(8) -0.0108(8) 0.0028(7) -0.0068(8)
S(8) 0.0416(9) 0.0589(12) 0.0402(9) -0.0092(9) 0.0093(7) -0.0151(8)
S(9) 0.0326(8) 0.0529(11) 0.0352(8) -0.0091(8) 0.0058(7) -0.0084(8)
S(10) 0.0327(8) 0.0479(11) 0.0410(9) -0.0071(8) 0.0048(7) -0.0072(8)
S(11) 0.0504(11) 0.0519(12) 0.0602(11) -0.0042(9) 0.0255(9) -0.0036(9)
S(12) 0.0362(9) 0.0668(13) 0.0507(10) -0.0076(9) 0.0096(8) -0.0261(9)
S(13) 0.0413(10) 0.0909(17) 0.0484(10) -0.0262(10) 0.0163(8) -0.0214(10)
S(14) 0.0377(9) 0.0512(11) 0.0516(10) -0.0088(8) 0.0170(8) -0.0044(8)
S(15) 0.0632(12) 0.0638(13) 0.0376(10) -0.0216(10) 0.0147(8) -0.0132(9)
S(16) 0.0724(13) 0.0720(15) 0.0352(9) -0.0059(11) -0.0014(9) -0.0126(9)
S(17) 0.0362(9) 0.0625(12) 0.0465(10) -0.0091(8) 0.0118(7) -0.0022(9)
O(1) 0.062(3) 0.086(4) 0.056(3) 0.016(3) 0.028(2) 0.003(3)
O(2) 0.067(3) 0.069(3) 0.051(3) 0.025(3) 0.005(2) 0.009(2)
O(3) 0.049(2) 0.055(3) 0.038(2) 0.003(2) 0.007(2) 0.003(2)
O(4) 0.046(2) 0.059(3) 0.032(2) 0.013(2) 0.015(2) 0.007(2)
O(5) 0.064(3) 0.043(3) 0.043(2) 0.003(2) -0.002(2) 0.000(2)
O(6) 0.081(4) 0.059(3) 0.077(4) 0.002(3) 0.004(3) 0.015(3)
O(7) 0.085(6) 0.075(6) 0.115(8) 0.0000 0.036(5) 0.0000
C(1) 0.050(4) 0.050(4) 0.039(3) 0.000(3) 0.014(3) -0.001(3)
C(2) 0.054(4) 0.047(4) 0.047(4) 0.006(3) 0.010(3) -0.000(3)
C(3) 0.035(3) 0.024(3) 0.036(3) -0.000(2) -0.000(2) -0.005(2)
C(4) 0.034(3) 0.038(3) 0.027(3) -0.001(2) 0.002(2) 0.002(2)
C(5) 0.029(3) 0.035(3) 0.030(3) 0.001(2) -0.003(2) -0.001(2)
C(6) 0.036(3) 0.036(3) 0.035(3) -0.012(3) -0.001(2) -0.005(2)
C(7) 0.047(3) 0.031(3) 0.033(3) 0.008(3) 0.010(2) -0.003(2)
C(8) 0.040(3) 0.031(3) 0.031(3) -0.002(3) 0.001(2) -0.002(2)
C(9) 0.067(5) 0.084(6) 0.051(4) 0.011(5) 0.014(4) 0.022(4)
C(10) 0.081(6) 0.128(9) 0.040(4) 0.023(6) 0.010(4) -0.009(5)
C(11) 0.095(8) 0.308(19) 0.044(5) -0.107(11) 0.040(5) -0.051(8)
C(12) 0.114(8) 0.111(8) 0.058(5) -0.079(7) 0.034(5) -0.040(5)
C(13) 0.035(3) 0.041(4) 0.035(3) -0.007(3) 0.004(2) -0.009(2)
C(14) 0.030(3) 0.044(4) 0.038(3) -0.005(3) 0.008(2) -0.007(3)
C(15) 0.033(3) 0.036(3) 0.031(3) -0.009(2) 0.000(2) -0.000(2)
C(16) 0.032(3) 0.034(3) 0.032(3) -0.003(2) 0.002(2) -0.000(2)
C(17) 0.032(3) 0.033(3) 0.038(3) -0.004(2) 0.005(2) 0.007(2)
C(18) 0.046(3) 0.035(3) 0.030(3) -0.008(3) 0.008(3) -0.004(2)
C(19) 0.143(10) 0.237(16) 0.042(5) -0.121(12) 0.002(6) 0.035(7)
C(20) 0.085(7) 0.150(10) 0.053(5) -0.045(7) 0.017(5) 0.010(6)
C(21) 0.042(3) 0.049(4) 0.040(3) -0.002(3) 0.014(3) -0.007(3)
C(22) 0.053(4) 0.045(4) 0.037(3) -0.008(3) 0.003(3) 0.001(3)
C(23) 0.056(4) 0.044(4) 0.053(4) 0.011(3) 0.017(3) 0.010(3)
C(24) 0.12(2) 0.20(3) 0.15(2) 0.0000 -0.037(17) 0.0000
C(25) 0.085(11) 0.27(2) 0.110(13) 0.025(14) -0.040(9) -0.016(16)
C(26) 0.082(9) 0.30(2) 0.078(8) 0.074(14) -0.033(7) -0.036(13)

loop_
_atom_type_symbol
_atom_type_description
_atom_type_scat_dispersion_real
_atom_type_scat_dispersion_imag
_atom_type_scat_source
C C 0.003 0.002
;
International Tables for Crystallography
(1992, Vol. C, Tables 4.2.6.8 and 6.1.1.4)
;
H H 0.000 0.000
;
International Tables for Crystallography
(1992, Vol. C, Table 6.1.1.4)
;
N N 0.006 0.003
;
International Tables for Crystallography
(1992, Vol. C, Tables 4.2.6.8 and 6.1.1.4)
;
O O 0.011 0.006
;
International Tables for Crystallography
(1992, Vol. C, Tables 4.2.6.8 and 6.1.1.4)
;
S S 0.125 0.123
;
International Tables for Crystallography
(1992, Vol. C, Tables 4.2.6.8 and 6.1.1.4)
;
Fe Fe 0.346 0.844
;
International Tables for Crystallography
(1992, Vol. C, Tables 4.2.6.8 and 6.1.1.4)
;

loop_
_geom_angle_atom_site_label_1
_geom_angle_atom_site_label_2
_geom_angle_atom_site_label_3
_geom_angle
_geom_angle_publ_flag
_geom_angle_site_symmetry_1
_geom_angle_site_symmetry_2
_geom_angle_site_symmetry_3
O(3) Fe(1) O(3) 162.5(2) yes . . 2_555
O(3) Fe(1) O(4) 80.23(19) yes . . .
O(3) Fe(1) O(4) 88.55(19) yes . . 2_555
O(3) Fe(1) O(5) 95.4(2) yes . . .
O(3) Fe(1) O(5) 97.9(2) yes . . 2_555
O(3) Fe(1) O(4) 88.55(19) yes 2_555 . .
O(3) Fe(1) O(4) 80.23(19) yes 2_555 . 2_555
O(3) Fe(1) O(5) 97.9(2) yes 2_555 . .
O(3) Fe(1) O(5) 95.4(2) yes 2_555 . 2_555
O(4) Fe(1) O(4) 100.3(2) yes . . 2_555
O(4) Fe(1) O(5) 168.9(2) yes . . .
O(4) Fe(1) O(5) 89.68(19) yes . . 2_555
O(4) Fe(1) O(5) 89.68(19) yes 2_555 . .
O(4) Fe(1) O(5) 168.9(2) yes 2_555 . 2_555
O(5) Fe(1) O(5) 80.8(2) yes . . 2_555
C(14) S(2) C(15) 95.5(3) yes . . .
C(16) S(3) C(17) 95.7(2) yes . . .
C(16) S(4) C(18) 95.3(3) yes . . .
C(13) S(5) C(15) 95.0(3) yes . . .
C(4) S(6) C(5) 95.3(2) yes . . .
C(6) S(7) C(8) 95.8(3) yes . . .
C(1) S(8) C(3) 101.6(3) yes . . .
C(3) S(9) C(5) 96.0(2) yes . . .
C(6) S(10) C(7) 95.5(3) yes . . .
C(7) S(11) C(9) 99.2(3) yes . . .
C(11) S(12) C(13) 101.2(4) yes . . .
C(12) S(13) C(14) 102.0(4) yes . . .
C(17) S(14) C(19) 99.6(4) yes . . .
C(18) S(15) C(20) 102.7(4) yes . . .
C(8) S(16) C(10) 102.1(3) yes . . .
C(2) S(17) C(4) 101.6(3) yes . . .
Fe(1) O(3) C(21) 115.4(4) yes . . .
Fe(1) O(4) C(22) 115.5(4) yes . . .
Fe(1) O(5) C(23) 116.1(4) yes . . .
C(26) N(2) C(26) 133(2) yes . . 2_655
C(26) N(2) C(27) 113.6(14) yes . . .
C(26) N(2) C(28) 113.6(14) yes . . .
C(26) N(2) C(27) 113.6(14) yes 2_655 . .
C(26) N(2) C(28) 113.6(14) yes 2_655 . .
C(27) N(2) C(28) 0.0000 yes . . .
S(8) C(1) C(2) 114.8(5) yes . . .
S(17) C(2) C(1) 113.9(5) yes . . .
S(8) C(3) S(9) 115.6(3) yes . . .
S(8) C(3) C(4) 128.2(5) yes . . .
S(9) C(3) C(4) 116.2(4) yes . . .
S(6) C(4) S(17) 113.7(3) yes . . .
S(6) C(4) C(3) 117.4(4) yes . . .
S(17) C(4) C(3) 129.0(4) yes . . .
S(6) C(5) S(9) 115.1(3) yes . . .
S(6) C(5) C(6) 122.9(4) yes . . .
S(9) C(5) C(6) 122.0(4) yes . . .
S(7) C(6) S(10) 114.9(3) yes . . .
S(7) C(6) C(5) 123.3(4) yes . . .
S(10) C(6) C(5) 121.8(4) yes . . .
S(10) C(7) S(11) 115.7(3) yes . . .
S(10) C(7) C(8) 116.9(5) yes . . .
S(11) C(7) C(8) 127.3(5) yes . . .
S(7) C(8) S(16) 114.3(3) yes . . .
S(7) C(8) C(7) 117.0(4) yes . . .
S(16) C(8) C(7) 128.7(5) yes . . .
S(11) C(9) C(10) 112.2(6) yes . . .
S(16) C(10) C(9) 115.5(6) yes . . .
S(12) C(11) C(12) 127.5(9) yes . . .
S(13) C(12) C(11) 122.1(7) yes . . .
S(5) C(13) S(12) 114.9(3) yes . . .
S(5) C(13) C(14) 117.1(4) yes . . .
S(12) C(13) C(14) 127.9(5) yes . . .
S(2) C(14) S(13) 114.7(3) yes . . .
S(2) C(14) C(13) 117.1(5) yes . . .
S(13) C(14) C(13) 128.3(5) yes . . .
S(2) C(15) S(5) 115.2(3) yes . . .
S(2) C(15) C(16) 122.2(4) yes . . .
S(5) C(15) C(16) 122.6(4) yes . . .
S(3) C(16) S(4) 115.2(3) yes . . .
S(3) C(16) C(15) 123.0(4) yes . . .
S(4) C(16) C(15) 121.8(4) yes . . .
S(3) C(17) S(14) 117.1(3) yes . . .
S(3) C(17) C(18) 116.4(4) yes . . .
S(14) C(17) C(18) 126.4(5) yes . . .
S(4) C(18) S(15) 116.3(3) yes . . .
S(4) C(18) C(17) 117.0(4) yes . . .
S(15) C(18) C(17) 126.6(5) yes . . .
S(14) C(19) C(20) 125.2(9) yes . . .
S(15) C(20) C(19) 124.3(7) yes . . .
O(1) C(21) O(3) 127.1(6) yes . . .
O(1) C(21) C(22) 119.1(6) yes . . .
O(3) C(21) C(22) 113.8(6) yes . . .
O(2) C(22) O(4) 125.5(6) yes . . .
O(2) C(22) C(21) 120.0(6) yes . . .
O(4) C(22) C(21) 114.5(6) yes . . .
O(5) C(23) O(6) 126.9(7) yes . . .
O(5) C(23) C(23) 113.4(6) yes . . 2_555
O(6) C(23) C(23) 119.6(6) yes . . 2_555
C(25) C(24) C(25) 115(2) yes . . 2_655
C(24) C(25) C(26) 128(2) yes . . .
N(2) C(26) C(25) 108.5(17) yes . . .
N(2) C(26) C(27) 5(2) yes . . .
C(25) C(26) C(27) 113(2) yes . . .
N(2) C(27) C(26) 61.7(19) yes . . .
N(2) C(27) C(26) 61.7(19) yes . . 2_655
N(2) C(27) C(28) 180.00(3) yes . . .
C(26) C(27) C(26) 123(3) yes . . 2_655
C(26) C(27) C(28) 118.3(19) yes . . .
C(26) C(27) C(28) 118.3(19) yes 2_655 . .
N(1) C(28) N(2) 180.00(1) yes . . .
N(1) C(28) C(27) 179.98(3) yes . . .
N(2) C(28) C(27) 0.0000 yes . . .
S(8) C(1) H(1) 107.7 no . . .
S(8) C(1) H(2) 108.9 no . . .
C(2) C(1) H(1) 107.5 no . . .
C(2) C(1) H(2) 108.4 no . . .
H(1) C(1) H(2) 109.5 no . . .
S(17) C(2) H(3) 108.7 no . . .
S(17) C(2) H(4) 108.0 no . . .
C(1) C(2) H(3) 107.2 no . . .
C(1) C(2) H(4) 109.5 no . . .
H(3) C(2) H(4) 109.5 no . . .
S(11) C(9) H(5) 108.7 no . . .
S(11) C(9) H(6) 108.5 no . . .
C(10) C(9) H(5) 109.8 no . . .
C(10) C(9) H(6) 108.2 no . . .
H(5) C(9) H(6) 109.4 no . . .
S(16) C(10) H(7) 107.7 no . . .
S(16) C(10) H(8) 108.4 no . . .
C(9) C(10) H(7) 108.2 no . . .
C(9) C(10) H(8) 107.6 no . . .
H(7) C(10) H(8) 109.5 no . . .
S(12) C(11) H(9) 105.1 no . . .
S(12) C(11) H(10) 104.4 no . . .
C(12) C(11) H(9) 105.2 no . . .
C(12) C(11) H(10) 104.5 no . . .
H(9) C(11) H(10) 109.5 no . . .
S(13) C(12) H(11) 106.1 no . . .
S(13) C(12) H(12) 106.2 no . . .
C(11) C(12) H(11) 106.2 no . . .
C(11) C(12) H(12) 106.4 no . . .
H(11) C(12) H(12) 109.5 no . . .
S(14) C(19) H(13) 105.4 no . . .
S(14) C(19) H(14) 105.2 no . . .
C(20) C(19) H(13) 105.9 no . . .
C(20) C(19) H(14) 105.1 no . . .
H(13) C(19) H(14) 109.5 no . . .
S(15) C(20) H(15) 105.7 no . . .
S(15) C(20) H(16) 105.2 no . . .
C(19) C(20) H(15) 106.3 no . . .
C(19) C(20) H(16) 105.3 no . . .
H(15) C(20) H(16) 109.5 no . . .
C(25) C(24) H(17) 122.6 no . . .
C(25) C(24) H(17) 122.6 no 2_655 . .
C(24) C(25) H(18) 115.9 no . . .
C(26) C(25) H(18) 116.4 no . . .
N(2) C(26) H(19) 125.8 no . . .
C(25) C(26) H(19) 125.6 no . . .
C(27) C(26) H(19) 121.2 no . . .

loop_
_geom_bond_atom_site_label_1
_geom_bond_atom_site_label_2
_geom_bond_distance
_geom_bond_publ_flag
_geom_bond_site_symmetry_1
_geom_bond_site_symmetry_2
Fe(1) O(3) 2.011(4) yes . .
Fe(1) O(3) 2.011(4) yes . 2_555
Fe(1) O(4) 2.013(4) yes . .
Fe(1) O(4) 2.013(4) yes . 2_555
Fe(1) O(5) 1.998(5) yes . .
Fe(1) O(5) 1.998(5) yes . 2_555
S(2) C(14) 1.743(6) yes . .
S(2) C(15) 1.738(6) yes . .
S(3) C(16) 1.739(6) yes . .
S(3) C(17) 1.739(6) yes . .
S(4) C(16) 1.734(6) yes . .
S(4) C(18) 1.745(6) yes . .
S(5) C(13) 1.754(6) yes . .
S(5) C(15) 1.741(6) yes . .
S(6) C(4) 1.755(6) yes . .
S(6) C(5) 1.736(6) yes . .
S(7) C(6) 1.732(6) yes . .
S(7) C(8) 1.741(6) yes . .
S(8) C(1) 1.787(7) yes . .
S(8) C(3) 1.737(6) yes . .
S(9) C(3) 1.750(6) yes . .
S(9) C(5) 1.741(6) yes . .
S(10) C(6) 1.750(6) yes . .
S(10) C(7) 1.741(6) yes . .
S(11) C(7) 1.743(7) yes . .
S(11) C(9) 1.774(8) yes . .
S(12) C(11) 1.741(11) yes . .
S(12) C(13) 1.755(6) yes . .
S(13) C(12) 1.764(9) yes . .
S(13) C(14) 1.734(6) yes . .
S(14) C(17) 1.727(6) yes . .
S(14) C(19) 1.760(9) yes . .
S(15) C(18) 1.747(6) yes . .
S(15) C(20) 1.771(10) yes . .
S(16) C(8) 1.743(6) yes . .
S(16) C(10) 1.800(10) yes . .
S(17) C(2) 1.810(7) yes . .
S(17) C(4) 1.748(6) yes . .
O(1) C(21) 1.218(9) yes . .
O(2) C(22) 1.243(9) yes . .
O(3) C(21) 1.273(8) yes . .
O(4) C(22) 1.262(8) yes . .
O(5) C(23) 1.282(9) yes . .
O(6) C(23) 1.235(9) yes . .
N(1) C(28) 1.31(6) yes . .
N(2) C(26) 1.340(18) yes . .
N(2) C(26) 1.340(19) yes . 2_655
N(2) C(27) 0.12(5) yes . .
N(2) C(28) 1.16(5) yes . .
C(1) C(2) 1.521(10) yes . .
C(3) C(4) 1.354(8) yes . .
C(5) C(6) 1.357(8) yes . .
C(7) C(8) 1.357(9) yes . .
C(9) C(10) 1.514(14) yes . .
C(11) C(12) 1.331(18) yes . .
C(13) C(14) 1.345(9) yes . .
C(15) C(16) 1.364(8) yes . .
C(17) C(18) 1.366(8) yes . .
C(19) C(20) 1.363(17) yes . .
C(21) C(22) 1.555(9) yes . .
C(23) C(23) 1.569(10) yes . 2_555
C(24) C(25) 1.31(2) yes . .
C(24) C(25) 1.31(2) yes . 2_655
C(25) C(26) 1.36(3) yes . .
C(26) C(27) 1.39(2) yes . .
C(27) C(28) 1.03(6) yes . .
C(1) H(1) 0.951 no . .
C(1) H(2) 0.951 no . .
C(2) H(3) 0.951 no . .
C(2) H(4) 0.950 no . .
C(9) H(5) 0.950 no . .
C(9) H(6) 0.951 no . .
C(10) H(7) 0.951 no . .
C(10) H(8) 0.951 no . .
C(11) H(9) 0.951 no . .
C(11) H(10) 0.951 no . .
C(12) H(11) 0.951 no . .
C(12) H(12) 0.950 no . .
C(19) H(13) 0.950 no . .
C(19) H(14) 0.951 no . .
C(20) H(15) 0.951 no . .
C(20) H(16) 0.950 no . .
C(24) H(17) 0.951 no . .
C(25) H(18) 0.950 no . .
C(26) H(19) 0.950 no . .

loop_
_geom_contact_atom_site_label_1
_geom_contact_atom_site_label_2
_geom_contact_distance
_geom_contact_publ_flag
_geom_contact_site_symmetry_1
_geom_contact_site_symmetry_2
S(3) C(5) 3.680(6) ? . .
S(4) S(11) 3.535(2) ? . 1_655
S(5) S(14) 3.562(2) ? . 3_565
S(6) C(16) 3.624(6) ? . .
S(7) S(14) 3.693(2) ? . .
S(7) S(17) 3.668(2) ? . 7_565
S(7) C(17) 3.641(6) ? . .
S(8) S(13) 3.356(2) ? . 1_455
S(9) S(13) 3.374(2) ? . 1_455
S(10) C(5) 3.624(6) ? . 7_465
S(11) S(4) 3.535(2) ? . 1_455
S(11) S(12) 3.634(2) ? . 3_565
S(11) S(15) 3.609(2) ? . 1_455
S(11) C(2) 3.694(7) ? . 7_465
S(12) S(11) 3.634(2) ? . 3_565
S(12) S(14) 3.406(2) ? . 3_565
S(12) O(2) 3.423(5) ? . 3_565
S(12) C(1) 3.657(7) ? . .
S(13) S(8) 3.356(2) ? . 1_655
S(13) S(9) 3.374(2) ? . 1_655
S(14) S(5) 3.562(2) ? . 3_565
S(14) S(7) 3.693(2) ? . .
S(14) S(12) 3.406(2) ? . 3_565
S(14) C(1) 3.691(7) ? . 3_565
S(14) C(8) 3.684(6) ? . .
S(15) S(11) 3.609(2) ? . 1_655
S(15) S(17) 3.615(2) ? . 7_565
S(15) O(6) 3.555(6) ? . 6_555
S(15) C(2) 3.620(7) ? . 7_565
S(16) C(12) 3.622(11) ? . 7_565
S(16) C(26) 3.498(13) ? . 5_455
S(17) S(7) 3.668(2) ? . 7_565
S(17) S(15) 3.615(2) ? . 7_565
O(1) O(7) 2.945(8) ? . .
O(1) C(11) 3.305(11) ? . 4_465
O(1) C(12) 3.171(11) ? . 4_465
O(1) C(20) 3.410(12) ? . 2_555
O(1) C(24) 3.35(2) ? . 1_455
O(2) S(12) 3.423(5) ? . 3_565
O(2) O(7) 2.845(6) ? . .
O(2) N(1) 3.387(17) ? . 5_455
O(2) C(9) 3.467(11) ? . .
O(2) C(11) 3.301(11) ? . 3_565
O(3) C(25) 3.685(19) ? . 1_455
O(4) N(1) 3.19(3) ? . 5_455
O(4) C(1) 3.554(8) ? . 3_565
O(4) C(19) 3.347(13) ? . .
O(5) C(1) 3.344(8) ? . 4_565
O(5) C(2) 3.281(8) ? . 4_565
O(5) C(25) 3.564(17) ? . 2_655
O(6) S(15) 3.555(6) ? . 6_545
O(6) O(7) 2.988(10) ? . 5_545
O(6) C(9) 3.318(10) ? . 6_445
O(6) C(26) 3.413(14) ? . 2_655
O(7) O(1) 2.945(8) ? . .
O(7) O(1) 2.945(8) ? . 2_455
O(7) O(2) 2.845(6) ? . .
O(7) O(2) 2.845(6) ? . 2_455
O(7) O(6) 2.988(10) ? . 5_455
O(7) O(6) 2.988(10) ? . 6_455
O(7) C(22) 3.672(8) ? . .
O(7) C(22) 3.672(8) ? . 2_455
N(1) O(2) 3.387(17) ? . 5_545
N(1) O(2) 3.387(17) ? . 6_545
N(1) O(4) 3.19(3) ? . 5_545
N(1) O(4) 3.19(3) ? . 6_545
N(1) C(19) 3.563(13) ? . 5_545
N(1) C(19) 3.563(13) ? . 6_545
N(1) C(20) 3.365(9) ? . 5_545
N(1) C(20) 3.365(9) ? . 6_545
N(1) C(22) 3.17(2) ? . 5_545
N(1) C(22) 3.17(2) ? . 6_545
N(2) C(10) 3.695(9) ? . 5_545
N(2) C(10) 3.695(9) ? . 6_545
C(1) S(12) 3.657(7) ? . .
C(1) S(14) 3.691(7) ? . 3_565
C(1) O(4) 3.554(8) ? . 3_565
C(1) O(5) 3.344(8) ? . 4_564
C(2) S(11) 3.694(7) ? . 7_465
C(2) S(15) 3.620(7) ? . 7_565
C(2) O(5) 3.281(8) ? . 4_564
C(3) C(7) 3.565(8) ? . 7_465
C(5) S(3) 3.680(6) ? . .
C(5) S(10) 3.624(6) ? . 7_465
C(7) C(3) 3.565(8) ? . 7_465
C(8) S(14) 3.684(6) ? . .
C(9) O(2) 3.467(11) ? . .
C(9) O(6) 3.318(10) ? . 6_455
C(9) C(23) 3.663(11) ? . 6_455
C(10) N(2) 3.695(9) ? . 5_455
C(10) C(23) 3.602(12) ? . 6_455
C(10) C(26) 3.672(15) ? . 6_555
C(11) O(1) 3.305(11) ? . 4_664
C(11) O(2) 3.301(12) ? . 3_565
C(12) S(16) 3.622(11) ? . 7_565
C(12) O(1) 3.171(11) ? . 4_664
C(16) S(6) 3.624(6) ? . .
C(17) S(7) 3.641(6) ? . .
C(19) O(4) 3.347(13) ? . .
C(19) N(1) 3.563(13) ? . 5_455
C(20) O(1) 3.410(12) ? . 2_555
C(20) N(1) 3.365(9) ? . 5_455
C(20) C(21) 3.694(13) ? . 2_555
C(20) C(28) 3.62(2) ? . 5_455
C(21) C(20) 3.694(13) ? . 2_555
C(21) C(24) 3.52(2) ? . 1_455
C(21) C(25) 3.61(2) ? . 1_455
C(22) O(7) 3.672(8) ? . .
C(22) N(1) 3.17(2) ? . 5_455
C(23) C(9) 3.663(11) ? . 6_445
C(23) C(10) 3.602(12) ? . 6_445
C(24) O(1) 3.35(2) ? . 1_655
C(24) O(1) 3.35(2) ? . 2_555
C(24) C(21) 3.52(2) ? . 1_655
C(24) C(21) 3.52(2) ? . 2_555
C(25) O(3) 3.685(19) ? . 1_655
C(25) O(5) 3.564(17) ? . 2_655
C(25) C(21) 3.61(2) ? . 1_655
C(26) S(16) 3.498(13) ? . 5_545
C(26) O(6) 3.413(14) ? . 2_655
C(26) C(10) 3.672(15) ? . 6_545
C(28) C(20) 3.62(2) ? . 5_545
C(28) C(20) 3.62(2) ? . 6_545
Fe(1) H(2) 3.368 ? . 3_565
Fe(1) H(2) 3.368 ? . 4_565
S(4) H(9) 3.398 ? . 3_665
S(5) H(1) 3.049 ? . .
S(8) H(8) 2.995 ? . 7_465
S(8) H(12) 3.491 ? . 1_455
S(8) H(14) 3.332 ? . 3_565
S(11) H(3) 2.868 ? . 7_465
S(11) H(9) 3.369 ? . 3_565
S(12) H(1) 2.840 ? . .
S(12) H(6) 3.413 ? . 3_565
S(14) H(1) 3.095 ? . 3_565
S(15) H(3) 3.184 ? . 7_565
S(15) H(4) 3.566 ? . 7_565
S(15) H(9) 3.285 ? . 3_665
S(15) H(19) 3.488 ? . 5_455
S(16) H(11) 2.939 ? . 7_565
S(16) H(16) 3.487 ? . .
S(16) H(19) 3.639 ? . 5_455
O(1) H(9) 3.182 ? . 4_465
O(1) H(10) 2.896 ? . 4_465
O(1) H(11) 3.358 ? . 4_465
O(1) H(12) 2.438 ? . 4_465
O(1) H(14) 3.126 ? . 2_555
O(1) H(15) 2.514 ? . 2_555
O(1) H(17) 2.697 ? . 1_455
O(1) H(18) 3.626 ? . 1_455
O(2) H(5) 3.245 ? . .
O(2) H(6) 2.817 ? . .
O(2) H(9) 3.572 ? . 3_565
O(2) H(10) 2.542 ? . 3_565
O(2) H(13) 3.221 ? . .
O(2) H(17) 3.687 ? . 1_455
O(3) H(2) 3.055 ? . 4_565
O(3) H(7) 3.622 ? . 6_445
O(3) H(8) 3.200 ? . 6_445
O(3) H(12) 3.411 ? . 4_465
O(3) H(14) 2.963 ? . 2_555
O(3) H(15) 3.507 ? . 2_555
O(3) H(18) 3.241 ? . 1_455
O(4) H(1) 3.699 ? . 3_565
O(4) H(2) 2.670 ? . 3_565
O(4) H(13) 2.737 ? . .
O(4) H(14) 3.087 ? . .
O(4) H(18) 3.503 ? . 1_455
O(5) H(2) 2.632 ? . 4_565
O(5) H(3) 2.994 ? . 4_565
O(5) H(4) 3.033 ? . 4_565
O(5) H(8) 3.264 ? . 6_445
O(5) H(18) 2.875 ? . 2_655
O(5) H(19) 3.392 ? . 2_655
O(6) H(3) 3.144 ? . 4_565
O(6) H(4) 3.637 ? . 4_565
O(6) H(5) 3.470 ? . 5_545
O(6) H(5) 2.472 ? . 6_445
O(6) H(7) 3.430 ? . 5_545
O(6) H(8) 3.526 ? . 6_445
O(6) H(15) 3.650 ? . 6_545
O(6) H(19) 2.662 ? . 2_655
O(7) H(5) 3.127 ? . .
O(7) H(5) 3.127 ? . 2_455
O(7) H(10) 3.581 ? . 3_565
O(7) H(10) 3.581 ? . 4_465
O(7) H(17) 3.580 ? . 1_455
N(1) H(13) 2.909 ? . 5_545
N(1) H(13) 2.909 ? . 6_545
N(1) H(15) 3.181 ? . 5_545
N(1) H(15) 3.181 ? . 6_545
N(1) H(16) 2.850 ? . 5_545
N(1) H(16) 2.850 ? . 6_545
N(2) H(7) 2.942 ? . 5_545
N(2) H(7) 2.942 ? . 6_545
N(2) H(16) 3.299 ? . 5_545
N(2) H(16) 3.299 ? . 6_545
C(1) H(8) 3.472 ? . 7_465
C(1) H(14) 3.322 ? . 3_565
C(2) H(8) 3.659 ? . 7_465
C(9) H(3) 3.485 ? . 7_465
C(10) H(3) 3.659 ? . 7_465
C(13) H(1) 3.042 ? . .
C(18) H(9) 3.403 ? . 3_665
C(19) H(1) 3.653 ? . 3_565
C(19) H(2) 3.531 ? . 3_565
C(20) H(19) 3.087 ? . 5_455
C(21) H(12) 3.236 ? . 4_465
C(21) H(14) 3.080 ? . 2_555
C(21) H(15) 2.861 ? . 2_555
C(21) H(17) 3.045 ? . 1_455
C(21) H(18) 3.127 ? . 1_455
C(22) H(2) 3.667 ? . 3_565
C(22) H(10) 3.240 ? . 3_565
C(22) H(13) 3.280 ? . .
C(22) H(15) 3.487 ? . 2_555
C(22) H(17) 3.601 ? . 1_455
C(22) H(18) 3.262 ? . 1_455
C(23) H(2) 3.687 ? . 4_565
C(23) H(3) 3.329 ? . 4_565
C(23) H(4) 3.697 ? . 4_565
C(23) H(5) 3.532 ? . 5_545
C(23) H(5) 2.970 ? . 6_445
C(23) H(7) 3.289 ? . 5_545
C(23) H(7) 3.396 ? . 6_445
C(23) H(8) 3.221 ? . 6_445
C(23) H(18) 3.505 ? . 2_655
C(23) H(19) 3.185 ? . 2_655
C(24) H(7) 3.647 ? . 5_545
C(24) H(7) 3.647 ? . 6_545
C(25) H(7) 3.106 ? . 6_545
C(25) H(11) 3.499 ? . 3_665
C(26) H(7) 3.527 ? . 5_545
C(26) H(7) 2.753 ? . 6_545
C(26) H(16) 2.954 ? . 5_545
C(27) H(7) 2.961 ? . 5_545
C(27) H(7) 2.961 ? . 6_545
C(27) H(16) 3.233 ? . 5_545
C(27) H(16) 3.233 ? . 6_545
C(28) H(7) 3.307 ? . 5_545
C(28) H(7) 3.307 ? . 6_545
C(28) H(13) 3.496 ? . 5_545
C(28) H(13) 3.496 ? . 6_545
C(28) H(15) 3.623 ? . 5_545
C(28) H(15) 3.623 ? . 6_545
C(28) H(16) 2.841 ? . 5_545
C(28) H(16) 2.841 ? . 6_545
H(1) S(5) 3.049 ? . .
H(1) S(12) 2.840 ? . .
H(1) S(14) 3.095 ? . 3_565
H(1) O(4) 3.699 ? . 3_565
H(1) C(13) 3.042 ? . .
H(1) C(19) 3.653 ? . 3_565
H(1) H(14) 3.284 ? . 3_565
H(2) Fe(1) 3.368 ? . 3_565
H(2) O(3) 3.055 ? . 4_564
H(2) O(4) 2.670 ? . 3_565
H(2) O(5) 2.632 ? . 4_564
H(2) C(19) 3.531 ? . 3_565
H(2) C(22) 3.667 ? . 3_565
H(2) C(23) 3.687 ? . 4_564
H(2) H(8) 3.305 ? . 7_465
H(2) H(13) 3.526 ? . 3_565
H(2) H(14) 2.901 ? . 3_565
H(3) S(11) 2.868 ? . 7_465
H(3) S(15) 3.184 ? . 7_565
H(3) O(5) 2.994 ? . 4_564
H(3) O(6) 3.144 ? . 4_564
H(3) C(9) 3.485 ? . 7_465
H(3) C(10) 3.659 ? . 7_465
H(3) C(23) 3.329 ? . 4_564
H(3) H(5) 3.376 ? . 7_465
H(3) H(8) 2.948 ? . 7_465
H(4) S(15) 3.566 ? . 7_565
H(4) O(5) 3.033 ? . 4_564
H(4) O(6) 3.637 ? . 4_564
H(4) C(23) 3.697 ? . 4_564
H(4) H(11) 3.450 ? . .
H(4) H(18) 3.118 ? . 3_665
H(4) H(19) 3.430 ? . 3_665
H(5) O(2) 3.245 ? . .
H(5) O(6) 3.470 ? . 5_455
H(5) O(6) 2.472 ? . 6_455
H(5) O(7) 3.127 ? . .
H(5) C(23) 3.532 ? . 5_455
H(5) C(23) 2.970 ? . 6_455
H(5) H(3) 3.376 ? . 7_465
H(5) H(9) 3.577 ? . 3_565
H(6) S(12) 3.413 ? . 3_565
H(6) O(2) 2.817 ? . .
H(6) H(9) 3.672 ? . 3_565
H(6) H(13) 3.045 ? . .
H(7) O(3) 3.622 ? . 6_455
H(7) O(6) 3.430 ? . 5_455
H(7) N(2) 2.942 ? . 5_455
H(7) C(23) 3.289 ? . 5_455
H(7) C(23) 3.396 ? . 6_455
H(7) C(24) 3.647 ? . 5_455
H(7) C(25) 3.106 ? . 6_555
H(7) C(26) 3.527 ? . 5_455
H(7) C(26) 2.753 ? . 6_555
H(7) C(27) 2.961 ? . 5_455
H(7) C(28) 3.307 ? . 5_455
H(7) H(18) 3.458 ? . 6_555
H(7) H(19) 2.983 ? . 6_555
H(8) S(8) 2.995 ? . 7_465
H(8) O(3) 3.200 ? . 6_455
H(8) O(5) 3.264 ? . 6_455
H(8) O(6) 3.526 ? . 6_455
H(8) C(1) 3.472 ? . 7_465
H(8) C(2) 3.659 ? . 7_465
H(8) C(23) 3.221 ? . 6_455
H(8) H(2) 3.305 ? . 7_465
H(8) H(3) 2.948 ? . 7_465
H(9) S(4) 3.398 ? . 3_665
H(9) S(11) 3.369 ? . 3_565
H(9) S(15) 3.285 ? . 3_665
H(9) O(1) 3.182 ? . 4_664
H(9) O(2) 3.572 ? . 3_565
H(9) C(18) 3.403 ? . 3_665
H(9) H(5) 3.577 ? . 3_565
H(9) H(6) 3.672 ? . 3_565
H(9) H(15) 3.503 ? . 3_665
H(10) O(1) 2.896 ? . 4_664
H(10) O(2) 2.542 ? . 3_565
H(10) O(7) 3.581 ? . 3_565
H(10) C(22) 3.240 ? . 3_565
H(10) H(17) 3.315 ? . 3_665
H(10) H(18) 3.367 ? . 3_665
H(11) S(16) 2.939 ? . 7_565
H(11) O(1) 3.358 ? . 4_664
H(11) C(25) 3.499 ? . 3_665
H(11) H(4) 3.450 ? . .
H(11) H(17) 3.625 ? . 3_665
H(11) H(18) 3.217 ? . 3_665
H(12) S(8) 3.491 ? . 1_655
H(12) O(1) 2.438 ? . 4_664
H(12) O(3) 3.411 ? . 4_664
H(12) C(21) 3.236 ? . 4_664
H(12) H(14) 3.212 ? . 3_665
H(12) H(15) 3.435 ? . 3_665
H(13) O(2) 3.221 ? . .
H(13) O(4) 2.737 ? . .
H(13) N(1) 2.909 ? . 5_455
H(13) C(22) 3.280 ? . .
H(13) C(28) 3.496 ? . 5_455
H(13) H(2) 3.526 ? . 3_565
H(13) H(6) 3.045 ? . .
H(14) S(8) 3.332 ? . 3_565
H(14) O(1) 3.126 ? . 2_555
H(14) O(3) 2.963 ? . 2_555
H(14) O(4) 3.087 ? . .
H(14) C(1) 3.322 ? . 3_565
H(14) C(21) 3.080 ? . 2_555
H(14) H(1) 3.284 ? . 3_565
H(14) H(2) 2.901 ? . 3_565
H(14) H(12) 3.212 ? . 3_665
H(15) O(1) 2.514 ? . 2_555
H(15) O(3) 3.507 ? . 2_555
H(15) O(6) 3.650 ? . 6_555
H(15) N(1) 3.181 ? . 5_455
H(15) C(21) 2.861 ? . 2_555
H(15) C(22) 3.487 ? . 2_555
H(15) C(28) 3.623 ? . 5_455
H(15) H(9) 3.503 ? . 3_665
H(15) H(12) 3.435 ? . 3_665
H(15) H(19) 3.247 ? . 5_455
H(16) S(16) 3.487 ? . .
H(16) N(1) 2.850 ? . 5_455
H(16) N(2) 3.299 ? . 5_455
H(16) C(26) 2.954 ? . 5_455
H(16) C(27) 3.233 ? . 5_455
H(16) C(28) 2.841 ? . 5_455
H(16) H(19) 2.324 ? . 5_455
H(17) O(1) 2.697 ? . 1_655
H(17) O(1) 2.697 ? . 2_555
H(17) O(2) 3.687 ? . 1_655
H(17) O(2) 3.687 ? . 2_555
H(17) O(7) 3.580 ? . 1_655
H(17) C(21) 3.045 ? . 1_655
H(17) C(21) 3.045 ? . 2_555
H(17) C(22) 3.601 ? . 1_655
H(17) C(22) 3.601 ? . 2_555
H(17) H(10) 3.315 ? . 3_665
H(17) H(10) 3.315 ? . 4_565
H(17) H(11) 3.625 ? . 3_665
H(17) H(11) 3.625 ? . 4_565
H(18) O(1) 3.626 ? . 1_655
H(18) O(3) 3.241 ? . 1_655
H(18) O(4) 3.503 ? . 1_655
H(18) O(5) 2.875 ? . 2_655
H(18) C(21) 3.127 ? . 1_655
H(18) C(22) 3.262 ? . 1_655
H(18) C(23) 3.505 ? . 2_655
H(18) H(4) 3.118 ? . 3_665
H(18) H(7) 3.458 ? . 6_545
H(18) H(10) 3.367 ? . 3_665
H(18) H(11) 3.217 ? . 3_665
H(19) S(15) 3.488 ? . 5_545
H(19) S(16) 3.639 ? . 5_545
H(19) O(5) 3.392 ? . 2_655
H(19) O(6) 2.662 ? . 2_655
H(19) C(20) 3.087 ? . 5_545
H(19) C(23) 3.185 ? . 2_655
H(19) H(4) 3.430 ? . 3_665
H(19) H(7) 2.983 ? . 6_545
H(19) H(15) 3.247 ? . 5_545
H(19) H(16) 2.324 ? . 5_545

loop_
_geom_torsion_atom_site_label_1
_geom_torsion_atom_site_label_2
_geom_torsion_atom_site_label_3
_geom_torsion_atom_site_label_4
_geom_torsion
_geom_torsion_publ_flag
_geom_torsion_site_symmetry_1
_geom_torsion_site_symmetry_2
_geom_torsion_site_symmetry_3
_geom_torsion_site_symmetry_4
O(3) Fe(1) O(3) C(21) 44.1(8) ? . . 2_555 2_555
O(3) Fe(1) O(3) C(21) 44.1(8) ? 2_555 . . .
O(3) Fe(1) O(4) C(22) 5.2(4) ? . . . .
O(4) Fe(1) O(3) C(21) -6.8(4) ? . . . .
O(3) Fe(1) O(4) C(22) -161.3(4) ? . . 2_555 2_555
O(4) Fe(1) O(3) C(21) 93.9(4) ? 2_555 . . .
O(3) Fe(1) O(5) C(23) 98.7(5) ? . . . .
O(5) Fe(1) O(3) C(21) -176.5(4) ? . . . .
O(3) Fe(1) O(5) C(23) -92.7(5) ? . . 2_555 2_555
O(5) Fe(1) O(3) C(21) -95.1(5) ? 2_555 . . .
O(3) Fe(1) O(4) C(22) -161.3(4) ? 2_555 . . .
O(4) Fe(1) O(3) C(21) 93.9(4) ? . . 2_555 2_555
O(3) Fe(1) O(4) C(22) 5.2(4) ? 2_555 . 2_555 2_555
O(4) Fe(1) O(3) C(21) -6.8(4) ? 2_555 . 2_555 2_555
O(3) Fe(1) O(5) C(23) -92.7(5) ? 2_555 . . .
O(5) Fe(1) O(3) C(21) -95.1(5) ? . . 2_555 2_555
O(3) Fe(1) O(5) C(23) 98.7(5) ? 2_555 . 2_555 2_555
O(5) Fe(1) O(3) C(21) -176.5(4) ? 2_555 . 2_555 2_555
O(4) Fe(1) O(4) C(22) -81.5(4) ? . . 2_555 2_555
O(4) Fe(1) O(4) C(22) -81.5(5) ? 2_555 . . .
O(4) Fe(1) O(5) C(23) 32.5(13) ? . . . .
O(5) Fe(1) O(4) C(22) 72.7(11) ? . . . .
O(4) Fe(1) O(5) C(23) -172.8(5) ? . . 2_555 2_555
O(5) Fe(1) O(4) C(22) 103.3(5) ? 2_555 . . .
O(4) Fe(1) O(5) C(23) -172.8(5) ? 2_555 . . .
O(5) Fe(1) O(4) C(22) 103.3(5) ? . . 2_555 2_555
O(4) Fe(1) O(5) C(23) 32.5(13) ? 2_555 . 2_555 2_555
O(5) Fe(1) O(4) C(22) 72.7(11) ? 2_555 . 2_555 2_555
O(5) Fe(1) O(5) C(23) 1.5(5) ? . . 2_555 2_555
O(5) Fe(1) O(5) C(23) 1.5(5) ? 2_555 . . .
C(14) S(2) C(15) S(5) 2.1(4) ? . . . .
C(14) S(2) C(15) C(16) 179.8(5) ? . . . .
C(15) S(2) C(14) S(13) 178.6(3) ? . . . .
C(15) S(2) C(14) C(13) -1.4(6) ? . . . .
C(16) S(3) C(17) S(14) 179.4(3) ? . . . .
C(16) S(3) C(17) C(18) -3.9(5) ? . . . .
C(17) S(3) C(16) S(4) 5.2(4) ? . . . .
C(17) S(3) C(16) C(15) -176.3(5) ? . . . .
C(16) S(4) C(18) S(15) 179.5(3) ? . . . .
C(16) S(4) C(18) C(17) 1.9(5) ? . . . .
C(18) S(4) C(16) S(3) -4.6(4) ? . . . .
C(18) S(4) C(16) C(15) 176.9(5) ? . . . .
C(13) S(5) C(15) S(2) -2.0(4) ? . . . .
C(13) S(5) C(15) C(16) -179.7(5) ? . . . .
C(15) S(5) C(13) S(12) -175.8(3) ? . . . .
C(15) S(5) C(13) C(14) 1.0(5) ? . . . .
C(4) S(6) C(5) S(9) 0.7(4) ? . . . .
C(4) S(6) C(5) C(6) -179.1(5) ? . . . .
C(5) S(6) C(4) S(17) 180.0(3) ? . . . .
C(5) S(6) C(4) C(3) 0.3(5) ? . . . .
C(6) S(7) C(8) S(16) 176.9(3) ? . . . .
C(6) S(7) C(8) C(7) -0.7(5) ? . . . .
C(8) S(7) C(6) S(10) -0.6(4) ? . . . .
C(8) S(7) C(6) C(5) -179.1(5) ? . . . .
C(1) S(8) C(3) S(9) -164.8(3) ? . . . .
C(1) S(8) C(3) C(4) 15.3(6) ? . . . .
C(3) S(8) C(1) C(2) -48.6(5) ? . . . .
C(3) S(9) C(5) S(6) -1.3(4) ? . . . .
C(3) S(9) C(5) C(6) 178.6(5) ? . . . .
C(5) S(9) C(3) S(8) -178.3(3) ? . . . .
C(5) S(9) C(3) C(4) 1.5(5) ? . . . .
C(6) S(10) C(7) S(11) -178.6(3) ? . . . .
C(6) S(10) C(7) C(8) -1.9(5) ? . . . .
C(7) S(10) C(6) S(7) 1.3(4) ? . . . .
C(7) S(10) C(6) C(5) 179.9(4) ? . . . .
C(7) S(11) C(9) C(10) 58.8(7) ? . . . .
C(9) S(11) C(7) S(10) 150.3(4) ? . . . .
C(9) S(11) C(7) C(8) -26.0(7) ? . . . .
C(11) S(12) C(13) S(5) -179.6(4) ? . . . .
C(11) S(12) C(13) C(14) 3.9(8) ? . . . .
C(13) S(12) C(11) C(12) -25.2(12) ? . . . .
C(12) S(13) C(14) S(2) -165.8(4) ? . . . .
C(12) S(13) C(14) C(13) 14.2(7) ? . . . .
C(14) S(13) C(12) C(11) -33.2(11) ? . . . .
C(17) S(14) C(19) C(20) 42.5(12) ? . . . .
C(19) S(14) C(17) S(3) 146.6(6) ? . . . .
C(19) S(14) C(17) C(18) -29.7(8) ? . . . .
C(18) S(15) C(20) C(19) -8.9(12) ? . . . .
C(20) S(15) C(18) S(4) -155.7(4) ? . . . .
C(20) S(15) C(18) C(17) 21.6(7) ? . . . .
C(8) S(16) C(10) C(9) 36.1(7) ? . . . .
C(10) S(16) C(8) S(7) -178.9(4) ? . . . .
C(10) S(16) C(8) C(7) -1.6(7) ? . . . .
C(2) S(17) C(4) S(6) -167.5(3) ? . . . .
C(2) S(17) C(4) C(3) 12.1(6) ? . . . .
C(4) S(17) C(2) C(1) -44.6(5) ? . . . .
Fe(1) O(3) C(21) O(1) -172.9(6) ? . . . .
Fe(1) O(3) C(21) C(22) 7.0(7) ? . . . .
Fe(1) O(4) C(22) O(2) 177.5(5) ? . . . .
Fe(1) O(4) C(22) C(21) -3.1(7) ? . . . .
Fe(1) O(5) C(23) O(6) 175.4(6) ? . . . .
Fe(1) O(5) C(23) C(23) -3.6(8) ? . . . 2_555
C(26) N(2) C(26) C(25) 0.7(16) ? . . 2_655 2_655
C(26) N(2) C(26) C(25) 0.7(12) ? 2_655 . . .
C(27) N(2) C(26) C(25) -179.3(9) ? . . . .
C(28) N(2) C(26) C(25) -179.3(9) ? . . . .
C(27) N(2) C(26) C(25) -179.3(9) ? . . 2_655 2_655
C(28) N(2) C(26) C(25) -179.3(9) ? . . 2_655 2_655
S(8) C(1) C(2) S(17) 68.5(6) ? . . . .
S(8) C(3) C(4) S(6) 178.6(3) ? . . . .
S(8) C(3) C(4) S(17) -1.0(9) ? . . . .
S(9) C(3) C(4) S(6) -1.3(6) ? . . . .
S(9) C(3) C(4) S(17) 179.1(3) ? . . . .
S(6) C(5) C(6) S(7) -0.7(8) ? . . . .
S(6) C(5) C(6) S(10) -179.1(3) ? . . . .
S(9) C(5) C(6) S(7) 179.5(3) ? . . . .
S(9) C(5) C(6) S(10) 1.0(8) ? . . . .
S(10) C(7) C(8) S(7) 1.8(7) ? . . . .
S(10) C(7) C(8) S(16) -175.5(3) ? . . . .
S(11) C(7) C(8) S(7) 178.1(3) ? . . . .
S(11) C(7) C(8) S(16) 0.8(9) ? . . . .
S(11) C(9) C(10) S(16) -70.0(8) ? . . . .
S(12) C(11) C(12) S(13) 43.9(16) ? . . . .
S(5) C(13) C(14) S(2) 0.3(6) ? . . . .
S(5) C(13) C(14) S(13) -179.8(3) ? . . . .
S(12) C(13) C(14) S(2) 176.7(4) ? . . . .
S(12) C(13) C(14) S(13) -3.4(10) ? . . . .
S(2) C(15) C(16) S(3) -178.5(3) ? . . . .
S(2) C(15) C(16) S(4) -0.0(7) ? . . . .
S(5) C(15) C(16) S(3) -0.9(8) ? . . . .
S(5) C(15) C(16) S(4) 177.5(3) ? . . . .
S(3) C(17) C(18) S(4) 1.3(7) ? . . . .
S(3) C(17) C(18) S(15) -175.9(3) ? . . . .
S(14) C(17) C(18) S(4) 177.7(3) ? . . . .
S(14) C(17) C(18) S(15) 0.5(8) ? . . . .
S(14) C(19) C(20) S(15) -25.1(17) ? . . . .
O(1) C(21) C(22) O(2) -3.3(10) ? . . . .
O(1) C(21) C(22) O(4) 177.3(6) ? . . . .
O(3) C(21) C(22) O(2) 176.8(6) ? . . . .
O(3) C(21) C(22) O(4) -2.6(9) ? . . . .
O(5) C(23) C(23) O(5) 4.8(9) ? . . 2_555 2_555
O(5) C(23) C(23) O(6) -174.2(7) ? . . 2_555 2_555
O(6) C(23) C(23) O(5) -174.2(7) ? . . 2_555 2_555
O(6) C(23) C(23) O(6) 6.7(11) ? . . 2_555 2_555
C(25) C(24) C(25) C(26) 0.9(13) ? . . 2_655 2_655
C(25) C(24) C(25) C(26) 1(2) ? 2_655 . . .
C(24) C(25) C(26) N(2) -2(2) ? . . . .
C(24) C(25) C(26) C(27) -2(2) ? . . . .
C(25) C(26) C(27) N(2) 0.7(9) ? . . . .
C(25) C(26) C(27) C(28) -179.3(9) ? . . . .
C(25) C(26) C(27) C(26) 0.7(12) ? . . . 2_655

loop_
_cod_changelog_entry_id
_cod_changelog_entry_author
_cod_changelog_entry_date
_cod_changelog_entry_text
1 'Vaitkus, Antanas' 2022-05-06T17:55:00+03:00 'Updated bibliographic information.'
